data_1553232
loop_
_publ_author_name
'Zhu, Yi-Long'
'Wang, De-Cai'
'Jiang, Bo'
'Hao, Wen-Juan'
'Wei, Ping'
'Wang, Ai-Fang'
'Qiu, Jiang-Kai'
'Tu, Shu-Jiang'

_publ_section_title
;
 Metal-free oxidative hydrophosphinylation of 1,7-enynes
;
_journal_issue 3
_journal_name_full 'Organic Chemistry Frontiers'
_journal_page_first 385
_journal_paper_doi 10.1039/C5QO00430F
_journal_volume 3
_journal_year 2016
_chemical_formula_sum 'C38 H34 N O4 P S'
_chemical_formula_weight 631.69
_space_group_IT_number 14
_space_group_name_Hall '-P 2ybc'
_space_group_name_H-M_alt 'P 1 21/c 1'
_symmetry_cell_setting monoclinic
_symmetry_space_group_name_H-M 'P 1 21/c 1'
_atom_sites_solution_hydrogens geom
_atom_sites_solution_primary direct
_atom_sites_solution_secondary difmap
_audit_creation_method SHELXL-97
_audit_update_record
;
2015-10-29 deposited with the CCDC.
2016-01-25 downloaded from the CCDC.
;
_cell_angle_alpha 90.00
_cell_angle_beta 119.452(3)
_cell_angle_gamma 90.00
_cell_formula_units_Z 4
_cell_length_a 13.8300(11)
_cell_length_b 21.2702(18)
_cell_length_c 14.1309(13)
_cell_measurement_reflns_used 1743
_cell_measurement_temperature 298(2)
_cell_measurement_theta_max 19.569
_cell_measurement_theta_min 2.523
_cell_volume 3619.6(5)
_computing_cell_refinement 'Bruker SMART'
_computing_data_collection 'Bruker SMART'
_computing_data_reduction 'Bruker SAINT'
_computing_molecular_graphics 'Bruker SHELXTL'
_computing_publication_material 'Bruker SHELXTL'
_computing_structure_refinement 'SHELXL-97 (Sheldrick, 1997)'
_computing_structure_solution 'SHELXS-97 (Sheldrick, 1990)'
_diffrn_ambient_temperature 298(2)
_diffrn_measured_fraction_theta_full 0.996
_diffrn_measured_fraction_theta_max 0.996
_diffrn_measurement_device_type 'CCD area detector'
_diffrn_measurement_method 'phi and omega scans'
_diffrn_radiation_monochromator graphite
_diffrn_radiation_source 'fine-focus sealed tube'
_diffrn_radiation_type MoK\a
_diffrn_radiation_wavelength 0.71073
_diffrn_reflns_av_R_equivalents 0.0000
_diffrn_reflns_av_sigmaI/netI 0.2811
_diffrn_reflns_limit_h_max 14
_diffrn_reflns_limit_h_min -16
_diffrn_reflns_limit_k_max 25
_diffrn_reflns_limit_k_min 0
_diffrn_reflns_limit_l_max 16
_diffrn_reflns_limit_l_min 0
_diffrn_reflns_number 6377
_diffrn_reflns_theta_full 25.02
_diffrn_reflns_theta_max 25.02
_diffrn_reflns_theta_min 2.53
_exptl_absorpt_coefficient_mu 0.171
_exptl_absorpt_correction_T_max 0.9536
_exptl_absorpt_correction_T_min 0.9300
_exptl_absorpt_correction_type multi-scan
_exptl_absorpt_process_details sadabs
_exptl_crystal_colour white
_exptl_crystal_density_diffrn 1.159
_exptl_crystal_density_method 'not measured'
_exptl_crystal_description block
_exptl_crystal_F_000 1328
_exptl_crystal_size_max 0.43
_exptl_crystal_size_mid 0.37
_exptl_crystal_size_min 0.28
_platon_squeeze_details
;
;
_refine_diff_density_max 0.478
_refine_diff_density_min -0.454
_refine_diff_density_rms 0.100
_refine_ls_extinction_method none
_refine_ls_goodness_of_fit_ref 1.052
_refine_ls_hydrogen_treatment mixed
_refine_ls_matrix_type full
_refine_ls_number_parameters 410
_refine_ls_number_reflns 6377
_refine_ls_number_restraints 0
_refine_ls_restrained_S_all 1.052
_refine_ls_R_factor_all 0.2249
_refine_ls_R_factor_gt 0.0994
_refine_ls_shift/su_max 0.001
_refine_ls_shift/su_mean 0.000
_refine_ls_structure_factor_coef Fsqd
_refine_ls_weighting_details 'calc w=1/[\s^2^(Fo^2^)+(0.0197P)^2^+0.0000P] where P=(Fo^2^+2Fc^2^)/3'
_refine_ls_weighting_scheme calc
_refine_ls_wR_factor_gt 0.2293
_refine_ls_wR_factor_ref 0.2490
_reflns_number_gt 2025
_reflns_number_total 6377
_reflns_threshold_expression >2sigma(I)
_cod_data_source_file c5qo00430f2.cif
_cod_data_source_block 150428f
_cod_depositor_comments
;
The following automatic conversions were performed:

data item '_symmetry_cell_setting' value 'Monoclinic' was changed to
'monoclinic' in accordance with the
/home/saulius/struct/COD-crude-data/automatic-downloads/DataCite-retrospective/RSC/depositions/lib/dictionaries/cif_core.dic
dictionary named 'cif_core.dic' version 2.4.2 last updated on
2011-04-26.

Automatic conversion script
Id: cif_fix_values 6909 2019-04-08 15:41:33Z antanas 
;
_cod_original_sg_symbol_H-M P2(1)/c
_cod_database_code 1553232

loop_
_symmetry_equiv_pos_as_xyz
'x, y, z'
'-x, y+1/2, -z+1/2'
'-x, -y, -z'
'x, -y-1/2, z-1/2'

loop_
_atom_site_label
_atom_site_type_symbol
_atom_site_fract_x
_atom_site_fract_y
_atom_site_fract_z
_atom_site_U_iso_or_equiv
_atom_site_adp_type
_atom_site_occupancy
_atom_site_symmetry_multiplicity
_atom_site_calc_flag
_atom_site_refinement_flags
N1 N 0.4299(5) 0.1504(3) 0.4327(5) 0.0447(16) Uani 1 1 d .
O1 O 0.0325(4) 0.2028(2) 0.1255(4) 0.0577(15) Uani 1 1 d .
O2 O 0.4402(4) 0.2468(2) 0.5079(5) 0.0567(16) Uani 1 1 d .
O3 O 0.6000(4) 0.1530(2) 0.6217(4) 0.0585(15) Uani 1 1 d .
O4 O 0.5941(4) 0.0827(2) 0.4798(4) 0.0665(16) Uani 1 1 d .
P1 P 0.04219(17) 0.20346(10) 0.23286(18) 0.0491(6) Uani 1 1 d .
S1 S 0.56953(16) 0.14261(10) 0.5117(2) 0.0522(6) Uani 1 1 d .
C1 C 0.3859(7) 0.2115(4) 0.4330(7) 0.042(2) Uani 1 1 d .
C2 C 0.2756(6) 0.2289(3) 0.3342(6) 0.0360(18) Uani 1 1 d .
C3 C 0.2875(6) 0.2082(3) 0.2373(6) 0.0416(19) Uani 1 1 d .
C4 C 0.3034(6) 0.1378(3) 0.2399(7) 0.044(2) Uani 1 1 d .
C5 C 0.3681(6) 0.1109(3) 0.3400(7) 0.044(2) Uani 1 1 d .
C6 C 0.3748(7) 0.0448(3) 0.3505(7) 0.059(2) Uani 1 1 d .
H6 H 0.4178 0.0259 0.4178 0.070 Uiso 1 1 calc R
C7 C 0.3161(7) 0.0092(4) 0.2583(8) 0.062(2) Uani 1 1 d .
H7 H 0.3180 -0.0343 0.2649 0.074 Uiso 1 1 calc R
C8 C 0.2565(7) 0.0344(4) 0.1598(8) 0.060(2) Uani 1 1 d .
C9 C 0.2468(6) 0.1008(4) 0.1529(7) 0.053(2) Uani 1 1 d .
H9 H 0.1998 0.1193 0.0861 0.064 Uiso 1 1 calc R
C10 C 0.1934(8) -0.0036(4) 0.0602(8) 0.097(3) Uani 1 1 d .
H10A H 0.2244 -0.0451 0.0721 0.146 Uiso 1 1 calc R
H10B H 0.1979 0.0158 0.0011 0.146 Uiso 1 1 calc R
H10C H 0.1172 -0.0061 0.0429 0.146 Uiso 1 1 calc R
C11 C 0.2947(6) 0.2411(3) 0.1630(6) 0.043(2) Uani 1 1 d .
H11 H 0.3198 0.2189 0.1226 0.051 Uiso 1 1 calc R
C12 C 0.2693(6) 0.3082(3) 0.1329(6) 0.0383(19) Uani 1 1 d .
C13 C 0.1639(7) 0.3312(3) 0.0882(6) 0.045(2) Uani 1 1 d .
H13 H 0.1079 0.3055 0.0847 0.054 Uiso 1 1 calc R
C14 C 0.1380(6) 0.3924(3) 0.0477(6) 0.049(2) Uani 1 1 d .
H14 H 0.0654 0.4070 0.0172 0.058 Uiso 1 1 calc R
C15 C 0.2211(8) 0.4313(3) 0.0529(6) 0.053(2) Uani 1 1 d .
C16 C 0.3267(7) 0.4088(4) 0.0996(6) 0.057(2) Uani 1 1 d .
H16 H 0.3837 0.4348 0.1059 0.069 Uiso 1 1 calc R
C17 C 0.3507(7) 0.3465(3) 0.1385(6) 0.051(2) Uani 1 1 d .
H17 H 0.4229 0.3314 0.1683 0.062 Uiso 1 1 calc R
C18 C 0.1908(8) 0.4972(3) 0.0023(7) 0.087(3) Uani 1 1 d .
H18A H 0.2483 0.5263 0.0472 0.131 Uiso 1 1 calc R
H18B H 0.1219 0.5103 -0.0029 0.131 Uiso 1 1 calc R
H18C H 0.1832 0.4963 -0.0690 0.131 Uiso 1 1 calc R
C19 C 0.1817(6) 0.1927(3) 0.3424(6) 0.047(2) Uani 1 1 d .
H19A H 0.1839 0.2052 0.4094 0.057 Uiso 1 1 calc R
H19B H 0.1988 0.1482 0.3480 0.057 Uiso 1 1 calc R
C20 C 0.2609(6) 0.3002(3) 0.3422(6) 0.046(2) Uani 1 1 d .
H20A H 0.3194 0.3224 0.3385 0.069 Uiso 1 1 calc R
H20B H 0.2636 0.3095 0.4099 0.069 Uiso 1 1 calc R
H20C H 0.1905 0.3132 0.2831 0.069 Uiso 1 1 calc R
C21 C -0.0341(6) 0.1411(4) 0.2495(7) 0.058(2) Uani 1 1 d .
C22 C -0.0119(7) 0.0814(4) 0.2298(7) 0.074(3) Uani 1 1 d .
H22 H 0.0423 0.0744 0.2103 0.089 Uiso 1 1 calc R
C23 C -0.0712(9) 0.0312(5) 0.2391(8) 0.085(3) Uani 1 1 d .
H23 H -0.0532 -0.0096 0.2295 0.102 Uiso 1 1 calc R
C24 C -0.1546(9) 0.0404(5) 0.2619(8) 0.092(3) Uani 1 1 d .
H24 H -0.1977 0.0066 0.2610 0.111 Uiso 1 1 calc R
C25 C -0.1753(8) 0.0994(5) 0.2862(8) 0.091(3) Uani 1 1 d .
H25 H -0.2293 0.1059 0.3062 0.109 Uiso 1 1 calc R
C26 C -0.1125(7) 0.1507(4) 0.2800(7) 0.073(3) Uani 1 1 d .
H26 H -0.1250 0.1911 0.2969 0.088 Uiso 1 1 calc R
C27 C -0.0097(6) 0.2764(4) 0.2593(8) 0.052(2) Uani 1 1 d .
C28 C 0.0061(6) 0.2923(4) 0.3585(8) 0.062(2) Uani 1 1 d .
H28 H 0.0449 0.2653 0.4170 0.074 Uiso 1 1 calc R
C29 C -0.0351(7) 0.3487(5) 0.3739(9) 0.077(3) Uani 1 1 d .
H29 H -0.0235 0.3599 0.4423 0.092 Uiso 1 1 calc R
C30 C -0.0926(8) 0.3871(4) 0.2871(11) 0.080(3) Uani 1 1 d .
H30 H -0.1223 0.4242 0.2966 0.096 Uiso 1 1 calc R
C31 C -0.1079(7) 0.3731(4) 0.1879(10) 0.079(3) Uani 1 1 d .
H31 H -0.1453 0.4007 0.1301 0.095 Uiso 1 1 calc R
C32 C -0.0666(6) 0.3166(4) 0.1735(8) 0.070(3) Uani 1 1 d .
H32 H -0.0776 0.3059 0.1051 0.084 Uiso 1 1 calc R
C33 C 0.6206(6) 0.2023(4) 0.4615(7) 0.052(2) Uani 1 1 d .
C34 C 0.6031(7) 0.1970(4) 0.3601(8) 0.066(3) Uani 1 1 d .
H34 H 0.5670 0.1620 0.3183 0.079 Uiso 1 1 calc R
C35 C 0.6396(8) 0.2448(5) 0.3181(9) 0.086(3) Uani 1 1 d .
H35 H 0.6259 0.2428 0.2468 0.104 Uiso 1 1 calc R
C36 C 0.6946(8) 0.2936(5) 0.3816(10) 0.088(3) Uani 1 1 d .
H36 H 0.7224 0.3242 0.3545 0.106 Uiso 1 1 calc R
C37 C 0.7113(8) 0.3000(5) 0.4845(10) 0.095(3) Uani 1 1 d .
H37 H 0.7485 0.3351 0.5255 0.114 Uiso 1 1 calc R
C38 C 0.6738(7) 0.2551(5) 0.5279(8) 0.076(3) Uani 1 1 d .
H38 H 0.6827 0.2591 0.5973 0.091 Uiso 1 1 calc R

loop_
_atom_site_aniso_label
_atom_site_aniso_U_11
_atom_site_aniso_U_22
_atom_site_aniso_U_33
_atom_site_aniso_U_23
_atom_site_aniso_U_13
_atom_site_aniso_U_12
N1 0.054(4) 0.030(4) 0.053(4) 0.015(3) 0.029(4) 0.011(3)
O1 0.070(4) 0.049(3) 0.053(4) 0.012(3) 0.029(3) 0.001(3)
O2 0.066(4) 0.035(3) 0.065(4) 0.002(3) 0.030(3) 0.005(3)
O3 0.060(4) 0.057(4) 0.047(4) 0.012(3) 0.017(3) 0.004(3)
O4 0.060(4) 0.048(4) 0.098(5) 0.011(3) 0.044(3) 0.018(3)
P1 0.0490(14) 0.0406(13) 0.0589(16) 0.0154(12) 0.0274(13) 0.0051(11)
S1 0.0471(13) 0.0397(13) 0.0691(17) 0.0154(12) 0.0280(13) 0.0117(11)
C1 0.054(6) 0.031(5) 0.052(6) 0.018(4) 0.033(5) 0.012(4)
C2 0.047(5) 0.021(4) 0.050(5) 0.006(4) 0.032(4) 0.009(3)
C3 0.057(5) 0.021(4) 0.054(5) 0.008(4) 0.032(5) 0.011(4)
C4 0.058(5) 0.022(4) 0.054(6) 0.009(4) 0.029(5) 0.004(4)
C5 0.054(5) 0.021(4) 0.054(6) 0.008(4) 0.024(5) 0.004(4)
C6 0.065(6) 0.031(5) 0.071(7) 0.027(5) 0.026(5) 0.006(4)
C7 0.081(7) 0.028(5) 0.060(7) 0.001(5) 0.021(6) 0.001(5)
C8 0.072(7) 0.033(5) 0.058(7) -0.004(5) 0.019(6) -0.006(5)
C9 0.072(6) 0.035(5) 0.054(6) 0.008(5) 0.032(5) 0.012(4)
C10 0.133(9) 0.036(6) 0.116(9) 0.003(6) 0.055(8) -0.005(6)
C11 0.065(6) 0.023(4) 0.048(5) 0.015(4) 0.035(5) 0.014(4)
C12 0.057(5) 0.023(4) 0.046(5) 0.010(4) 0.035(5) 0.005(4)
C13 0.069(6) 0.025(4) 0.053(6) 0.009(4) 0.039(5) 0.002(4)
C14 0.075(6) 0.028(5) 0.057(6) 0.006(4) 0.043(5) 0.003(4)
C15 0.082(7) 0.022(5) 0.070(6) 0.010(4) 0.048(6) 0.006(5)
C16 0.073(7) 0.040(5) 0.072(6) 0.005(5) 0.047(6) -0.012(5)
C17 0.070(6) 0.038(5) 0.053(6) 0.010(4) 0.036(5) 0.011(4)
C18 0.132(9) 0.022(5) 0.122(8) 0.032(5) 0.073(7) 0.013(5)
C19 0.057(5) 0.027(4) 0.068(6) 0.013(4) 0.039(5) 0.012(4)
C20 0.059(5) 0.024(4) 0.066(6) 0.005(4) 0.040(5) 0.008(4)
C21 0.051(5) 0.044(6) 0.090(7) 0.006(5) 0.043(5) 0.002(4)
C22 0.070(6) 0.056(6) 0.099(8) 0.000(6) 0.044(6) -0.001(6)
C23 0.097(9) 0.055(7) 0.109(9) 0.001(6) 0.054(8) 0.001(6)
C24 0.093(8) 0.056(7) 0.123(10) 0.012(6) 0.049(8) -0.016(6)
C25 0.086(7) 0.067(7) 0.139(10) 0.014(7) 0.071(7) 0.002(6)
C26 0.076(7) 0.042(6) 0.104(8) 0.017(5) 0.045(6) -0.001(5)
C27 0.052(6) 0.036(5) 0.074(7) 0.020(5) 0.035(5) 0.011(4)
C28 0.053(6) 0.044(6) 0.087(8) 0.018(5) 0.033(6) 0.012(4)
C29 0.064(6) 0.066(7) 0.101(8) 0.002(6) 0.042(6) 0.014(5)
C30 0.069(7) 0.047(6) 0.118(10) 0.014(7) 0.040(8) 0.016(5)
C31 0.072(7) 0.046(7) 0.110(10) 0.036(6) 0.038(7) 0.011(5)
C32 0.059(6) 0.054(6) 0.096(8) 0.025(6) 0.037(6) 0.003(5)
C33 0.061(6) 0.045(5) 0.063(6) 0.009(5) 0.041(5) 0.000(5)
C34 0.078(7) 0.061(6) 0.076(7) 0.009(5) 0.050(6) -0.006(5)
C35 0.101(9) 0.087(8) 0.076(8) 0.002(7) 0.047(7) -0.019(7)
C36 0.081(8) 0.082(8) 0.095(9) 0.024(8) 0.038(7) -0.023(6)
C37 0.094(8) 0.073(8) 0.087(9) 0.006(7) 0.021(7) -0.028(6)
C38 0.074(7) 0.065(7) 0.077(7) 0.011(6) 0.028(6) -0.012(6)

loop_
_atom_type_symbol
_atom_type_description
_atom_type_scat_dispersion_real
_atom_type_scat_dispersion_imag
_atom_type_scat_source
C C 0.0033 0.0016 'International Tables Vol C Tables 4.2.6.8 and 6.1.1.4'
H H 0.0000 0.0000 'International Tables Vol C Tables 4.2.6.8 and 6.1.1.4'
N N 0.0061 0.0033 'International Tables Vol C Tables 4.2.6.8 and 6.1.1.4'
O O 0.0106 0.0060 'International Tables Vol C Tables 4.2.6.8 and 6.1.1.4'
S S 0.1246 0.1234 'International Tables Vol C Tables 4.2.6.8 and 6.1.1.4'
P P 0.1023 0.0942 'International Tables Vol C Tables 4.2.6.8 and 6.1.1.4'

loop_
_geom_angle_atom_site_label_1
_geom_angle_atom_site_label_2
_geom_angle_atom_site_label_3
_geom_angle
C5 N1 C1 118.1(6)
C5 N1 S1 121.3(5)
C1 N1 S1 115.7(5)
O1 P1 C21 111.9(4)
O1 P1 C19 113.9(3)
C21 P1 C19 104.3(3)
O1 P1 C27 112.2(4)
C21 P1 C27 106.7(4)
C19 P1 C27 107.2(4)
O3 S1 O4 119.4(3)
O3 S1 N1 109.6(3)
O4 S1 N1 104.3(3)
O3 S1 C33 111.6(4)
O4 S1 C33 107.9(4)
N1 S1 C33 102.5(3)
O2 C1 N1 118.9(7)
O2 C1 C2 124.1(7)
N1 C1 C2 116.9(7)
C3 C2 C1 104.6(6)
C3 C2 C20 115.3(6)
C1 C2 C20 106.3(6)
C3 C2 C19 112.7(6)
C1 C2 C19 107.8(5)
C20 C2 C19 109.6(5)
C11 C3 C4 118.9(6)
C11 C3 C2 130.8(6)
C4 C3 C2 110.0(6)
C9 C4 C5 119.4(7)
C9 C4 C3 123.1(7)
C5 C4 C3 116.9(7)
C4 C5 C6 119.9(8)
C4 C5 N1 119.4(6)
C6 C5 N1 120.6(7)
C7 C6 C5 118.1(8)
C7 C6 H6 120.9
C5 C6 H6 120.9
C8 C7 C6 122.8(8)
C8 C7 H7 118.6
C6 C7 H7 118.6
C7 C8 C9 117.5(8)
C7 C8 C10 123.1(8)
C9 C8 C10 119.2(8)
C4 C9 C8 122.0(8)
C4 C9 H9 119.0
C8 C9 H9 119.0
C8 C10 H10A 109.5
C8 C10 H10B 109.5
H10A C10 H10B 109.5
C8 C10 H10C 109.5
H10A C10 H10C 109.5
H10B C10 H10C 109.5
C3 C11 C12 130.2(6)
C3 C11 H11 114.9
C12 C11 H11 114.9
C17 C12 C13 118.5(7)
C17 C12 C11 119.2(7)
C13 C12 C11 121.9(7)
C12 C13 C14 121.7(7)
C12 C13 H13 119.1
C14 C13 H13 119.1
C15 C14 C13 119.6(7)
C15 C14 H14 120.2
C13 C14 H14 120.2
C16 C15 C14 118.7(7)
C16 C15 C18 121.9(8)
C14 C15 C18 119.3(8)
C15 C16 C17 120.6(7)
C15 C16 H16 119.7
C17 C16 H16 119.7
C12 C17 C16 120.8(7)
C12 C17 H17 119.6
C16 C17 H17 119.6
C15 C18 H18A 109.5
C15 C18 H18B 109.5
H18A C18 H18B 109.5
C15 C18 H18C 109.5
H18A C18 H18C 109.5
H18B C18 H18C 109.5
C2 C19 P1 116.9(5)
C2 C19 H19A 108.1
P1 C19 H19A 108.1
C2 C19 H19B 108.1
P1 C19 H19B 108.1
H19A C19 H19B 107.3
C2 C20 H20A 109.5
C2 C20 H20B 109.5
H20A C20 H20B 109.5
C2 C20 H20C 109.5
H20A C20 H20C 109.5
H20B C20 H20C 109.5
C26 C21 C22 119.7(8)
C26 C21 P1 123.0(7)
C22 C21 P1 117.3(7)
C21 C22 C23 119.6(8)
C21 C22 H22 120.2
C23 C22 H22 120.2
C24 C23 C22 121.4(9)
C24 C23 H23 119.3
C22 C23 H23 119.3
C23 C24 C25 120.0(10)
C23 C24 H24 120.0
C25 C24 H24 120.0
C24 C25 C26 118.5(9)
C24 C25 H25 120.7
C26 C25 H25 120.7
C21 C26 C25 120.6(8)
C21 C26 H26 119.7
C25 C26 H26 119.7
C28 C27 C32 119.4(8)
C28 C27 P1 123.1(7)
C32 C27 P1 117.5(8)
C27 C28 C29 120.5(8)
C27 C28 H28 119.7
C29 C28 H28 119.7
C30 C29 C28 118.8(9)
C30 C29 H29 120.6
C28 C29 H29 120.6
C31 C30 C29 122.0(10)
C31 C30 H30 119.0
C29 C30 H30 119.0
C30 C31 C32 118.7(9)
C30 C31 H31 120.7
C32 C31 H31 120.7
C27 C32 C31 120.6(9)
C27 C32 H32 119.7
C31 C32 H32 119.7
C34 C33 C38 122.6(8)
C34 C33 S1 118.3(7)
C38 C33 S1 119.0(7)
C33 C34 C35 119.0(9)
C33 C34 H34 120.5
C35 C34 H34 120.5
C36 C35 C34 119.1(10)
C36 C35 H35 120.5
C34 C35 H35 120.5
C35 C36 C37 122.4(10)
C35 C36 H36 118.8
C37 C36 H36 118.8
C36 C37 C38 120.5(10)
C36 C37 H37 119.8
C38 C37 H37 119.8
C37 C38 C33 116.4(9)
C37 C38 H38 121.8
C33 C38 H38 121.8

loop_
_geom_bond_atom_site_label_1
_geom_bond_atom_site_label_2
_geom_bond_distance
N1 C5 1.432(9)
N1 C1 1.435(8)
N1 S1 1.697(6)
O1 P1 1.456(5)
O2 C1 1.211(8)
O3 S1 1.414(5)
O4 S1 1.447(5)
P1 C21 1.780(8)
P1 C19 1.798(7)
P1 C27 1.824(8)
S1 C33 1.762(8)
C1 C2 1.524(10)
C2 C3 1.523(9)
C2 C20 1.541(8)
C2 C19 1.562(9)
C3 C11 1.306(8)
C3 C4 1.512(9)
C4 C9 1.340(9)
C4 C5 1.373(9)
C5 C6 1.412(9)
C6 C7 1.375(10)
C6 H6 0.9300
C7 C8 1.332(10)
C7 H7 0.9300
C8 C9 1.418(10)
C8 C10 1.478(10)
C9 H9 0.9300
C10 H10A 0.9600
C10 H10B 0.9600
C10 H10C 0.9600
C11 C12 1.480(9)
C11 H11 0.9300
C12 C17 1.360(9)
C12 C13 1.363(9)
C13 C14 1.395(9)
C13 H13 0.9300
C14 C15 1.388(9)
C14 H14 0.9300
C15 C16 1.360(9)
C15 C18 1.537(9)
C16 C17 1.410(10)
C16 H16 0.9300
C17 H17 0.9300
C18 H18A 0.9600
C18 H18B 0.9600
C18 H18C 0.9600
C19 H19A 0.9700
C19 H19B 0.9700
C20 H20A 0.9600
C20 H20B 0.9600
C20 H20C 0.9600
C21 C26 1.365(10)
C21 C22 1.367(10)
C22 C23 1.391(11)
C22 H22 0.9300
C23 C24 1.356(11)
C23 H23 0.9300
C24 C25 1.368(12)
C24 H24 0.9300
C25 C26 1.424(11)
C25 H25 0.9300
C26 H26 0.9300
C27 C28 1.351(10)
C27 C32 1.372(10)
C28 C29 1.389(10)
C28 H28 0.9300
C29 C30 1.359(11)
C29 H29 0.9300
C30 C31 1.345(11)
C30 H30 0.9300
C31 C32 1.386(11)
C31 H31 0.9300
C32 H32 0.9300
C33 C34 1.334(10)
C33 C38 1.417(11)
C34 C35 1.391(11)
C34 H34 0.9300
C35 C36 1.337(12)
C35 H35 0.9300
C36 C37 1.363(12)
C36 H36 0.9300
C37 C38 1.366(11)
C37 H37 0.9300
C38 H38 0.9300

loop_
_geom_torsion_atom_site_label_1
_geom_torsion_atom_site_label_2
_geom_torsion_atom_site_label_3
_geom_torsion_atom_site_label_4
_geom_torsion
C5 N1 S1 O3 -143.1(5)
C1 N1 S1 O3 62.4(5)
C5 N1 S1 O4 -14.2(6)
C1 N1 S1 O4 -168.6(5)
C5 N1 S1 C33 98.3(6)
C1 N1 S1 C33 -56.2(6)
C5 N1 C1 O2 -175.8(6)
S1 N1 C1 O2 -20.5(8)
C5 N1 C1 C2 0.5(9)
S1 N1 C1 C2 155.8(5)
O2 C1 C2 C3 131.3(7)
N1 C1 C2 C3 -44.8(7)
O2 C1 C2 C20 8.9(9)
N1 C1 C2 C20 -167.2(5)
O2 C1 C2 C19 -108.6(8)
N1 C1 C2 C19 75.3(7)
C1 C2 C3 C11 -111.2(9)
C20 C2 C3 C11 5.2(11)
C19 C2 C3 C11 132.0(8)
C1 C2 C3 C4 62.6(7)
C20 C2 C3 C4 179.0(6)
C19 C2 C3 C4 -54.2(7)
C11 C3 C4 C9 -52.5(10)
C2 C3 C4 C9 132.8(7)
C11 C3 C4 C5 136.3(7)
C2 C3 C4 C5 -38.3(9)
C9 C4 C5 C6 0.2(11)
C3 C4 C5 C6 171.8(6)
C9 C4 C5 N1 179.0(6)
C3 C4 C5 N1 -9.5(10)
C1 N1 C5 C4 29.8(9)
S1 N1 C5 C4 -124.1(6)
C1 N1 C5 C6 -151.5(7)
S1 N1 C5 C6 54.6(9)
C4 C5 C6 C7 0.5(12)
N1 C5 C6 C7 -178.2(7)
C5 C6 C7 C8 2.3(13)
C6 C7 C8 C9 -5.5(13)
C6 C7 C8 C10 179.8(8)
C5 C4 C9 C8 -3.7(12)
C3 C4 C9 C8 -174.6(7)
C7 C8 C9 C4 6.3(13)
C10 C8 C9 C4 -178.8(8)
C4 C3 C11 C12 171.3(7)
C2 C3 C11 C12 -15.3(14)
C3 C11 C12 C17 121.5(9)
C3 C11 C12 C13 -66.0(11)
C17 C12 C13 C14 0.6(11)
C11 C12 C13 C14 -171.9(6)
C12 C13 C14 C15 -0.3(11)
C13 C14 C15 C16 -1.1(11)
C13 C14 C15 C18 176.6(7)
C14 C15 C16 C17 2.1(12)
C18 C15 C16 C17 -175.5(7)
C13 C12 C17 C16 0.4(11)
C11 C12 C17 C16 173.2(7)
C15 C16 C17 C12 -1.8(12)
C3 C2 C19 P1 -63.5(7)
C1 C2 C19 P1 -178.4(5)
C20 C2 C19 P1 66.2(7)
O1 P1 C19 C2 42.4(6)
C21 P1 C19 C2 164.7(5)
C27 P1 C19 C2 -82.3(6)
O1 P1 C21 C26 -125.1(7)
C19 P1 C21 C26 111.3(8)
C27 P1 C21 C26 -1.9(9)
O1 P1 C21 C22 54.6(8)
C19 P1 C21 C22 -69.0(8)
C27 P1 C21 C22 177.8(7)
C26 C21 C22 C23 1.2(14)
P1 C21 C22 C23 -178.5(7)
C21 C22 C23 C24 3.5(15)
C22 C23 C24 C25 -6.1(16)
C23 C24 C25 C26 4.0(16)
C22 C21 C26 C25 -3.2(13)
P1 C21 C26 C25 176.5(7)
C24 C25 C26 C21 0.6(14)
O1 P1 C27 C28 -169.3(6)
C21 P1 C27 C28 67.7(7)
C19 P1 C27 C28 -43.5(7)
O1 P1 C27 C32 10.2(7)
C21 P1 C27 C32 -112.7(6)
C19 P1 C27 C32 136.0(6)
C32 C27 C28 C29 0.3(12)
P1 C27 C28 C29 179.8(6)
C27 C28 C29 C30 0.8(12)
C28 C29 C30 C31 -2.0(14)
C29 C30 C31 C32 2.2(14)
C28 C27 C32 C31 -0.1(12)
P1 C27 C32 C31 -179.6(6)
C30 C31 C32 C27 -1.1(13)
O3 S1 C33 C34 176.7(6)
O4 S1 C33 C34 43.6(7)
N1 S1 C33 C34 -66.1(7)
O3 S1 C33 C38 -6.3(8)
O4 S1 C33 C38 -139.3(6)
N1 S1 C33 C38 111.0(7)
C38 C33 C34 C35 0.9(13)
S1 C33 C34 C35 177.8(6)
C33 C34 C35 C36 2.3(14)
C34 C35 C36 C37 -3.5(16)
C35 C36 C37 C38 1.5(17)
C36 C37 C38 C33 1.7(14)
C34 C33 C38 C37 -2.8(13)
S1 C33 C38 C37 -179.8(7)

loop_
_platon_squeeze_void_nr
_platon_squeeze_void_average_x
_platon_squeeze_void_average_y
_platon_squeeze_void_average_z
_platon_squeeze_void_volume
_platon_squeeze_void_count_electrons
1 0.500 0.500 0.500 300.5 8.9
2 0.500 0.000 1.000 300.5 8.9
